data_4332952
loop_
_publ_author_name
'Mola, Joaquim'
'Rodr\'iguez, Montserrat'
'Romero, Isabel'
'Llobet, Antoni'
'Parella, Teodor'
'Poater, Albert'
'Duran, Miquel'
'Sol\`a, Miquel'
'Benet-Buchholz, Jordi'

_publ_section_title
;
 New Ru Complexes Containing the N-Tridentate bpea and Phosphine
 Ligands:&#x00A0; Consequences of Meridional vs Facial Geometry
;
_journal_issue 26
_journal_name_full 'Inorganic Chemistry'
_journal_page_first 10520
_journal_page_last 10529
_journal_paper_doi 10.1021/ic061126l
_journal_volume 45
_journal_year 2006
_chemical_formula_sum 'C32 H32 Cl2 N3 P Ru'
_chemical_formula_weight 661.54
_chemical_name_systematic
; 
 ? 
;
_space_group_IT_number 14
_symmetry_cell_setting monoclinic
_symmetry_space_group_name_Hall '-P 2ybc'
_symmetry_space_group_name_H-M 'P 1 21/c 1'
_atom_sites_solution_hydrogens geom
_atom_sites_solution_primary direct
_atom_sites_solution_secondary difmap
_audit_creation_method SHELXL-97
_cell_angle_alpha 90.00
_cell_angle_beta 91.633(2)
_cell_angle_gamma 90.00
_cell_formula_units_Z 8
_cell_length_a 9.8333(4)
_cell_length_b 17.9544(7)
_cell_length_c 33.2513(14)
_cell_measurement_temperature 153(2)
_cell_volume 5868.2(4)
_computing_cell_refinement 'Bruker SMART'
_computing_data_collection 'Bruker SMART'
_computing_data_reduction 'Bruker SHELXTL'
_computing_molecular_graphics 'Bruker SHELXTL'
_computing_publication_material 'Bruker SHELXTL'
_computing_structure_refinement 'SHELXL-97 (Sheldrick, 1997)'
_computing_structure_solution 'SHELXS-97 (Sheldrick, 1990)'
_diffrn_ambient_temperature 153(2)
_diffrn_measured_fraction_theta_full 0.968
_diffrn_measured_fraction_theta_max 0.968
_diffrn_measurement_device_type 'CCD area detector'
_diffrn_measurement_method 'phi and omega scans'
_diffrn_radiation_monochromator graphite
_diffrn_radiation_source 'fine-focus sealed tube'
_diffrn_radiation_type MoK\a
_diffrn_radiation_wavelength 0.71073
_diffrn_reflns_av_R_equivalents 0.0822
_diffrn_reflns_av_sigmaI/netI 0.0558
_diffrn_reflns_limit_h_max 14
_diffrn_reflns_limit_h_min -14
_diffrn_reflns_limit_k_max 26
_diffrn_reflns_limit_k_min -26
_diffrn_reflns_limit_l_max 47
_diffrn_reflns_limit_l_min -47
_diffrn_reflns_number 88965
_diffrn_reflns_theta_full 31.53
_diffrn_reflns_theta_max 31.53
_diffrn_reflns_theta_min 1.23
_exptl_absorpt_coefficient_mu 0.798
_exptl_absorpt_correction_type none
_exptl_crystal_colour orange
_exptl_crystal_density_diffrn 1.498
_exptl_crystal_density_method 'not measured'
_exptl_crystal_description block
_exptl_crystal_F_000 2704
_exptl_crystal_size_max 0.04
_exptl_crystal_size_mid 0.06
_exptl_crystal_size_min 0.06
_refine_diff_density_max 1.132
_refine_diff_density_min -1.727
_refine_diff_density_rms 0.113
_refine_ls_extinction_method none
_refine_ls_goodness_of_fit_ref 1.065
_refine_ls_hydrogen_treatment mixed
_refine_ls_matrix_type full
_refine_ls_number_parameters 705
_refine_ls_number_reflns 18964
_refine_ls_number_restraints 0
_refine_ls_restrained_S_all 1.065
_refine_ls_R_factor_all 0.0616
_refine_ls_R_factor_gt 0.0430
_refine_ls_shift/su_max 0.004
_refine_ls_shift/su_mean 0.000
_refine_ls_structure_factor_coef Fsqd
_refine_ls_weighting_details 'calc w=1/[\s^2^(Fo^2^)+(0.0446P)^2^+2.7528P] where P=(Fo^2^+2Fc^2^)/3'
_refine_ls_weighting_scheme calc
_refine_ls_wR_factor_gt 0.0916
_refine_ls_wR_factor_ref 0.0994
_reflns_number_gt 15099
_reflns_number_total 18964
_reflns_threshold_expression >2sigma(I)
_cod_data_source_file ic061126lsup1.cif
_cod_data_source_block ruclbpeg
_cod_depositor_comments
;
The following automatic conversions were performed:

'_symmetry_cell_setting' value 'Monoclinic' changed to 'monoclinic'
according to /home/saulius/struct/CIF-dictionaries/cif_core.dic
dictionary named 'cif_core.dic' version 2.4.2 from 2011-04-26.

Automatic conversion script
Id: cif_fix_values 1891 2012-01-12 08:04:46Z andrius 
;
_cod_original_sg_symbol_H-M P2(1)/c
_cod_database_code 4332952

loop_
_symmetry_equiv_pos_as_xyz
'x, y, z'
'-x, y+1/2, -z+1/2'
'-x, -y, -z'
'x, -y-1/2, z-1/2'

loop_
_atom_site_label
_atom_site_type_symbol
_atom_site_fract_x
_atom_site_fract_y
_atom_site_fract_z
_atom_site_U_iso_or_equiv
_atom_site_adp_type
_atom_site_occupancy
_atom_site_symmetry_multiplicity
_atom_site_calc_flag
_atom_site_refinement_flags
Ru1A Ru 0.120736(17) 0.323771(10) 0.920986(5) 0.01261(4) Uani 1 1 d .
Cl1A Cl 0.35992(5) 0.29360(3) 0.914232(17) 0.01855(10) Uani 1 1 d .
P1A P 0.08198(6) 0.19707(3) 0.915161(17) 0.01409(11) Uani 1 1 d .
N1A N -0.0700(2) 0.37365(11) 0.92427(6) 0.0169(4) Uani 1 1 d .
C1A C -0.1934(3) 0.34232(15) 0.91726(8) 0.0235(5) Uani 1 1 d .
H1AA H -0.1976 0.2904 0.9118 0.028 Uiso 1 1 calc R
N2A N 0.1846(2) 0.44011(11) 0.92582(6) 0.0165(4) Uani 1 1 d .
Cl2A Cl 0.11574(6) 0.31666(3) 0.994298(16) 0.02145(11) Uani 1 1 d .
C2A C -0.3136(3) 0.38187(17) 0.91761(9) 0.0301(6) Uani 1 1 d .
H2AA H -0.3982 0.3572 0.9132 0.036 Uiso 1 1 calc R
N3A N 0.0945(2) 0.35368(11) 0.86175(6) 0.0177(4) Uani 1 1 d .
C3A C -0.3098(3) 0.45774(17) 0.92439(10) 0.0331(6) Uani 1 1 d .
H3AA H -0.3913 0.4861 0.9250 0.040 Uiso 1 1 calc R
C4A C -0.1849(3) 0.49130(16) 0.93024(9) 0.0299(6) Uani 1 1 d .
H4AA H -0.1790 0.5436 0.9344 0.036 Uiso 1 1 calc R
C5A C -0.0672(2) 0.44815(14) 0.92999(7) 0.0209(5) Uani 1 1 d .
C6A C 0.0668(3) 0.48398(14) 0.93935(9) 0.0256(5) Uani 1 1 d .
H6AA H 0.0685 0.5336 0.9264 0.031 Uiso 1 1 calc R
H6AB H 0.0761 0.4916 0.9688 0.031 Uiso 1 1 calc R
C7A C 0.3022(3) 0.45482(13) 0.95465(7) 0.0206(5) Uani 1 1 d .
H7AA H 0.3819 0.4261 0.9458 0.025 Uiso 1 1 calc R
H7AB H 0.2784 0.4360 0.9815 0.025 Uiso 1 1 calc R
C8A C 0.3428(3) 0.53642(15) 0.95855(9) 0.0274(5) Uani 1 1 d .
H8AA H 0.4218 0.5409 0.9770 0.041 Uiso 1 1 calc R
H8AB H 0.2666 0.5650 0.9690 0.041 Uiso 1 1 calc R
H8AC H 0.3660 0.5559 0.9321 0.041 Uiso 1 1 calc R
C9A C 0.2250(3) 0.46013(13) 0.88427(7) 0.0207(5) Uani 1 1 d .
H9AA H 0.3202 0.4444 0.8803 0.025 Uiso 1 1 calc R
H9AB H 0.2204 0.5149 0.8809 0.025 Uiso 1 1 calc R
C10A C 0.1342(3) 0.42374(13) 0.85302(7) 0.0200(5) Uani 1 1 d .
C11A C 0.0959(3) 0.45924(16) 0.81747(8) 0.0322(6) Uani 1 1 d .
H11A H 0.1261 0.5084 0.8121 0.039 Uiso 1 1 calc R
C12A C 0.0120(4) 0.42164(17) 0.78954(8) 0.0391(8) Uani 1 1 d .
H12A H -0.0150 0.4446 0.7649 0.047 Uiso 1 1 calc R
C13A C -0.0306(3) 0.35075(17) 0.79846(8) 0.0336(7) Uani 1 1 d .
H13A H -0.0888 0.3242 0.7802 0.040 Uiso 1 1 calc R
C14A C 0.0128(3) 0.31858(15) 0.83444(7) 0.0243(5) Uani 1 1 d .
H14A H -0.0164 0.2694 0.8402 0.029 Uiso 1 1 calc R
C15A C -0.0957(2) 0.16629(12) 0.91460(7) 0.0174(4) Uani 1 1 d .
C16A C -0.1659(3) 0.16645(14) 0.95068(8) 0.0233(5) Uani 1 1 d .
H16A H -0.1168 0.1723 0.9755 0.028 Uiso 1 1 calc R
C17A C -0.3058(3) 0.15822(15) 0.95055(10) 0.0324(6) Uani 1 1 d .
H17A H -0.3517 0.1572 0.9753 0.039 Uiso 1 1 calc R
C18A C -0.3789(3) 0.15154(16) 0.91478(11) 0.0358(7) Uani 1 1 d .
H18A H -0.4754 0.1488 0.9148 0.043 Uiso 1 1 calc R
C19A C -0.3111(3) 0.14888(16) 0.87876(10) 0.0314(6) Uani 1 1 d .
H19A H -0.3610 0.1424 0.8541 0.038 Uiso 1 1 calc R
C20A C -0.1708(3) 0.15566(14) 0.87863(8) 0.0227(5) Uani 1 1 d .
H20A H -0.1250 0.1531 0.8539 0.027 Uiso 1 1 calc R
C21A C 0.1584(2) 0.13592(13) 0.95473(7) 0.0179(4) Uani 1 1 d .
C22A C 0.1041(3) 0.06563(13) 0.96267(7) 0.0201(5) Uani 1 1 d .
H22A H 0.0216 0.0507 0.9495 0.024 Uiso 1 1 calc R
C23A C 0.1692(3) 0.01757(14) 0.98951(8) 0.0242(5) Uani 1 1 d .
H23A H 0.1306 -0.0298 0.9947 0.029 Uiso 1 1 calc R
C24A C 0.2900(3) 0.03800(15) 1.00881(8) 0.0266(5) Uani 1 1 d .
H24A H 0.3353 0.0045 1.0267 0.032 Uiso 1 1 calc R
C25A C 0.3441(3) 0.10785(15) 1.00172(8) 0.0252(5) Uani 1 1 d .
H25A H 0.4267 0.1224 1.0150 0.030 Uiso 1 1 calc R
C26A C 0.2783(3) 0.15673(14) 0.97521(7) 0.0213(5) Uani 1 1 d .
H26A H 0.3154 0.2049 0.9710 0.026 Uiso 1 1 calc R
C27A C 0.1482(2) 0.14721(13) 0.87093(7) 0.0179(4) Uani 1 1 d .
C28A C 0.2303(3) 0.18274(16) 0.84380(8) 0.0259(5) Uani 1 1 d .
H28A H 0.2497 0.2343 0.8471 0.031 Uiso 1 1 calc R
C29A C 0.2851(3) 0.14392(19) 0.81166(9) 0.0352(7) Uani 1 1 d .
H29A H 0.3396 0.1693 0.7929 0.042 Uiso 1 1 calc R
C30A C 0.2603(3) 0.06880(18) 0.80713(9) 0.0331(6) Uani 1 1 d .
H30A H 0.3004 0.0422 0.7858 0.040 Uiso 1 1 calc R
C31A C 0.1771(3) 0.03207(15) 0.83348(8) 0.0265(5) Uani 1 1 d .
H31A H 0.1587 -0.0195 0.8302 0.032 Uiso 1 1 calc R
C32A C 0.1210(3) 0.07167(14) 0.86479(7) 0.0219(5) Uani 1 1 d .
H32A H 0.0623 0.0467 0.8825 0.026 Uiso 1 1 calc R
Ru1B Ru 0.734818(19) 0.262397(10) 0.648803(5) 0.01458(4) Uani 1 1 d .
Cl1B Cl 0.89587(6) 0.32439(3) 0.694339(16) 0.02042(11) Uani 1 1 d .
P1B P 0.62770(6) 0.22107(3) 0.705227(18) 0.01637(11) Uani 1 1 d .
N1B N 0.6248(2) 0.35668(11) 0.63709(6) 0.0207(4) Uani 1 1 d .
C1B C 0.4990(3) 0.37167(16) 0.65013(8) 0.0295(6) Uani 1 1 d .
H1BA H 0.4647 0.3426 0.6715 0.035 Uiso 1 1 calc R
Cl2B Cl 0.85894(6) 0.14649(3) 0.645237(18) 0.02112(11) Uani 1 1 d .
N2B N 0.8544(2) 0.30188(11) 0.59872(6) 0.0195(4) Uani 1 1 d .
C2B C 0.4178(3) 0.42745(18) 0.63383(9) 0.0365(7) Uani 1 1 d .
H2BA H 0.3293 0.4359 0.6436 0.044 Uiso 1 1 calc R
N3B N 0.6118(2) 0.22640(11) 0.60067(6) 0.0193(4) Uani 1 1 d .
C3B C 0.4670(4) 0.47039(18) 0.60339(9) 0.0420(8) Uani 1 1 d .
H3BA H 0.4147 0.5105 0.5925 0.050 Uiso 1 1 calc R
C4B C 0.5936(4) 0.45456(16) 0.58878(9) 0.0368(7) Uani 1 1 d .
H4BA H 0.6278 0.4827 0.5671 0.044 Uiso 1 1 calc R
C5B C 0.6708(3) 0.39739(14) 0.60587(7) 0.0249(5) Uani 1 1 d .
C6B C 0.8113(3) 0.38029(15) 0.59222(8) 0.0299(6) Uani 1 1 d .
H6BA H 0.8158 0.3918 0.5632 0.036 Uiso 1 1 calc R
H6BB H 0.8766 0.4134 0.6067 0.036 Uiso 1 1 calc R
C7B C 1.0065(3) 0.30012(17) 0.60533(8) 0.0283(6) Uani 1 1 d .
H7BA H 1.0349 0.2478 0.6098 0.034 Uiso 1 1 calc R
H7BB H 1.0298 0.3283 0.6302 0.034 Uiso 1 1 calc R
C8B C 0.8175(3) 0.25194(15) 0.56457(7) 0.0252(5) Uani 1 1 d .
H8BA H 0.8731 0.2060 0.5665 0.030 Uiso 1 1 calc R
H8BB H 0.8384 0.2771 0.5390 0.030 Uiso 1 1 calc R
C8BX C 1.0880(3) 0.33203(18) 0.57107(9) 0.0365(7) Uani 1 1 d .
H8BC H 1.1852 0.3308 0.5785 0.055 Uiso 1 1 calc R
H8BD H 1.0600 0.3836 0.5660 0.055 Uiso 1 1 calc R
H8BE H 1.0714 0.3022 0.5467 0.055 Uiso 1 1 calc R
C10B C 0.6702(3) 0.23156(14) 0.56420(7) 0.0232(5) Uani 1 1 d .
C11B C 0.5987(3) 0.21707(14) 0.52836(8) 0.0284(6) Uani 1 1 d .
H11B H 0.6435 0.2197 0.5035 0.034 Uiso 1 1 calc R
C12B C 0.4628(3) 0.19890(15) 0.52903(9) 0.0331(7) Uani 1 1 d .
H12B H 0.4133 0.1876 0.5049 0.040 Uiso 1 1 calc R
C13B C 0.4003(3) 0.19751(16) 0.56555(9) 0.0323(6) Uani 1 1 d .
H13B H 0.3059 0.1871 0.5669 0.039 Uiso 1 1 calc R
C14B C 0.4770(3) 0.21155(16) 0.60044(8) 0.0263(5) Uani 1 1 d .
H14B H 0.4325 0.2107 0.6254 0.032 Uiso 1 1 calc R
C15B C 0.6007(3) 0.28855(15) 0.74636(7) 0.0214(5) Uani 1 1 d .
C16B C 0.6184(3) 0.36483(15) 0.74132(8) 0.0252(5) Uani 1 1 d .
H16B H 0.6489 0.3835 0.7164 0.030 Uiso 1 1 calc R
C17B C 0.5918(3) 0.41375(17) 0.77243(9) 0.0344(7) Uani 1 1 d .
H17B H 0.6039 0.4658 0.7686 0.041 Uiso 1 1 calc R
C18B C 0.5478(4) 0.38729(19) 0.80908(9) 0.0398(7) Uani 1 1 d .
H18B H 0.5270 0.4211 0.8300 0.048 Uiso 1 1 calc R
C19B C 0.5343(4) 0.31172(19) 0.81494(9) 0.0394(8) Uani 1 1 d .
H19B H 0.5057 0.2932 0.8401 0.047 Uiso 1 1 calc R
C20B C 0.5628(3) 0.26261(17) 0.78391(8) 0.0305(6) Uani 1 1 d .
H20B H 0.5563 0.2105 0.7884 0.037 Uiso 1 1 calc R
C21B C 0.7145(3) 0.14718(14) 0.73480(7) 0.0199(5) Uani 1 1 d .
C22B C 0.8528(3) 0.15503(14) 0.74369(7) 0.0213(5) Uani 1 1 d .
H22B H 0.9012 0.1957 0.7328 0.026 Uiso 1 1 calc R
C23B C 0.9206(3) 0.10402(16) 0.76832(8) 0.0273(5) Uani 1 1 d .
H23B H 1.0147 0.1106 0.7745 0.033 Uiso 1 1 calc R
C24B C 0.8523(3) 0.04362(16) 0.78393(8) 0.0309(6) Uani 1 1 d .
H24B H 0.8994 0.0083 0.8004 0.037 Uiso 1 1 calc R
C25B C 0.7150(3) 0.03526(17) 0.77530(9) 0.0352(7) Uani 1 1 d .
H25B H 0.6676 -0.0062 0.7858 0.042 Uiso 1 1 calc R
C26B C 0.6459(3) 0.08685(16) 0.75140(9) 0.0299(6) Uani 1 1 d .
H26B H 0.5510 0.0811 0.7462 0.036 Uiso 1 1 calc R
C27B C 0.4570(3) 0.18078(15) 0.69808(8) 0.0231(5) Uani 1 1 d .
C28B C 0.3388(3) 0.21985(18) 0.70694(9) 0.0305(6) Uani 1 1 d .
H28B H 0.3451 0.2665 0.7203 0.037 Uiso 1 1 calc R
C29B C 0.2112(3) 0.1905(2) 0.69616(12) 0.0462(9) Uani 1 1 d .
H29B H 0.1311 0.2179 0.7015 0.055 Uiso 1 1 calc R
C30B C 0.2017(3) 0.1216(2) 0.67760(12) 0.0502(10) Uani 1 1 d .
H30B H 0.1150 0.1013 0.6707 0.060 Uiso 1 1 calc R
C31B C 0.3172(4) 0.0827(2) 0.66922(11) 0.0445(8) Uani 1 1 d .
H31B H 0.3102 0.0350 0.6569 0.053 Uiso 1 1 calc R
C32B C 0.4448(3) 0.11237(16) 0.67865(9) 0.0304(6) Uani 1 1 d .
H32B H 0.5243 0.0857 0.6718 0.036 Uiso 1 1 calc R

loop_
_atom_site_aniso_label
_atom_site_aniso_U_11
_atom_site_aniso_U_22
_atom_site_aniso_U_33
_atom_site_aniso_U_23
_atom_site_aniso_U_13
_atom_site_aniso_U_12
Ru1A 0.01242(8) 0.01184(8) 0.01349(8) 0.00109(6) -0.00087(6) -0.00204(6)
Cl1A 0.0143(2) 0.0169(2) 0.0245(3) 0.0006(2) 0.00230(19) -0.00136(19)
P1A 0.0161(3) 0.0126(3) 0.0136(2) 0.00094(19) 0.0006(2) -0.0029(2)
N1A 0.0155(9) 0.0170(9) 0.0180(9) 0.0020(7) -0.0009(7) -0.0002(7)
C1A 0.0180(11) 0.0199(12) 0.0327(13) 0.0021(10) -0.0006(10) -0.0033(9)
N2A 0.0170(9) 0.0133(9) 0.0190(9) 0.0004(7) -0.0024(7) -0.0021(7)
Cl2A 0.0258(3) 0.0231(3) 0.0154(2) 0.0016(2) -0.0004(2) -0.0008(2)
C2A 0.0138(11) 0.0320(15) 0.0445(16) 0.0037(12) -0.0003(11) -0.0026(10)
N3A 0.0204(9) 0.0161(9) 0.0166(9) 0.0016(7) -0.0010(7) -0.0035(7)
C3A 0.0189(12) 0.0307(15) 0.0497(18) 0.0000(13) 0.0017(12) 0.0053(11)
C4A 0.0220(12) 0.0214(13) 0.0464(16) -0.0043(11) 0.0025(11) 0.0036(10)
C5A 0.0179(11) 0.0211(12) 0.0238(11) -0.0020(9) 0.0000(9) 0.0001(9)
C6A 0.0184(11) 0.0178(12) 0.0406(15) -0.0085(10) 0.0004(10) 0.0002(9)
C7A 0.0215(11) 0.0158(11) 0.0242(11) 0.0001(9) -0.0057(9) -0.0036(9)
C8A 0.0272(13) 0.0193(12) 0.0350(14) -0.0029(10) -0.0082(11) -0.0046(10)
C9A 0.0257(12) 0.0142(10) 0.0221(11) 0.0043(8) -0.0013(9) -0.0058(9)
C10A 0.0246(12) 0.0158(11) 0.0196(11) 0.0028(8) 0.0003(9) -0.0044(9)
C11A 0.0498(18) 0.0238(13) 0.0226(12) 0.0081(10) -0.0058(12) -0.0107(12)
C12A 0.065(2) 0.0313(15) 0.0202(12) 0.0091(11) -0.0150(13) -0.0113(15)
C13A 0.0499(18) 0.0307(14) 0.0194(12) 0.0029(10) -0.0114(12) -0.0103(13)
C14A 0.0327(13) 0.0209(12) 0.0188(11) 0.0022(9) -0.0052(10) -0.0074(10)
C15A 0.0192(10) 0.0120(10) 0.0211(10) 0.0002(8) 0.0020(8) -0.0030(8)
C16A 0.0261(12) 0.0168(11) 0.0275(12) -0.0035(9) 0.0085(10) -0.0034(9)
C17A 0.0263(13) 0.0199(13) 0.0518(18) -0.0045(12) 0.0172(13) -0.0026(10)
C18A 0.0188(12) 0.0182(12) 0.071(2) -0.0029(13) 0.0051(13) -0.0008(10)
C19A 0.0233(13) 0.0227(13) 0.0475(17) 0.0028(12) -0.0104(12) -0.0053(10)
C20A 0.0210(11) 0.0192(11) 0.0275(12) 0.0006(9) -0.0036(9) -0.0044(9)
C21A 0.0230(11) 0.0151(10) 0.0155(10) 0.0005(8) 0.0011(8) -0.0006(9)
C22A 0.0264(12) 0.0168(11) 0.0172(10) 0.0009(8) 0.0022(9) -0.0043(9)
C23A 0.0345(14) 0.0165(11) 0.0219(11) 0.0035(9) 0.0032(10) -0.0006(10)
C24A 0.0354(14) 0.0225(12) 0.0218(12) 0.0054(9) -0.0018(10) 0.0048(11)
C25A 0.0255(12) 0.0254(13) 0.0245(12) 0.0038(10) -0.0031(10) 0.0007(10)
C26A 0.0235(12) 0.0197(11) 0.0204(11) 0.0018(9) -0.0006(9) -0.0019(9)
C27A 0.0185(10) 0.0184(11) 0.0166(10) -0.0008(8) -0.0012(8) 0.0005(9)
C28A 0.0280(13) 0.0259(13) 0.0240(12) -0.0053(10) 0.0053(10) -0.0084(10)
C29A 0.0315(15) 0.0462(18) 0.0286(14) -0.0076(12) 0.0136(12) -0.0098(13)
C30A 0.0305(14) 0.0399(17) 0.0293(14) -0.0111(12) 0.0061(11) 0.0052(12)
C31A 0.0323(14) 0.0208(12) 0.0260(12) -0.0038(10) -0.0047(10) 0.0068(10)
C32A 0.0308(13) 0.0171(11) 0.0178(10) 0.0012(8) 0.0009(9) 0.0026(10)
Ru1B 0.01772(9) 0.01281(8) 0.01312(8) 0.00092(6) -0.00096(6) 0.00026(6)
Cl1B 0.0241(3) 0.0203(3) 0.0168(2) -0.0014(2) -0.0015(2) -0.0033(2)
P1B 0.0155(3) 0.0169(3) 0.0167(3) 0.0021(2) -0.0002(2) -0.0005(2)
N1B 0.0289(11) 0.0157(9) 0.0171(9) -0.0007(7) -0.0033(8) 0.0037(8)
C1B 0.0357(15) 0.0283(14) 0.0243(12) -0.0002(10) -0.0019(11) 0.0130(12)
Cl2B 0.0244(3) 0.0155(2) 0.0234(3) 0.0000(2) -0.0004(2) 0.0028(2)
N2B 0.0282(11) 0.0146(9) 0.0157(9) -0.0003(7) 0.0026(8) -0.0014(8)
C2B 0.0453(18) 0.0348(16) 0.0290(14) -0.0037(12) -0.0059(12) 0.0249(14)
N3B 0.0241(10) 0.0138(9) 0.0198(9) 0.0014(7) -0.0053(8) 0.0012(8)
C3B 0.068(2) 0.0276(15) 0.0295(15) -0.0021(12) -0.0107(15) 0.0249(15)
C4B 0.067(2) 0.0178(13) 0.0249(13) 0.0039(10) -0.0050(14) 0.0087(13)
C5B 0.0422(15) 0.0161(11) 0.0162(10) 0.0004(8) -0.0026(10) 0.0004(10)
C6B 0.0484(17) 0.0168(12) 0.0250(12) 0.0048(10) 0.0072(12) -0.0022(11)
C7B 0.0281(13) 0.0311(14) 0.0260(13) -0.0010(11) 0.0051(10) -0.0062(11)
C8B 0.0357(14) 0.0255(13) 0.0144(10) -0.0036(9) 0.0017(10) -0.0024(11)
C8BX 0.0411(17) 0.0347(16) 0.0345(15) -0.0020(12) 0.0162(13) -0.0090(13)
C10B 0.0376(14) 0.0142(11) 0.0176(11) -0.0003(8) -0.0027(10) 0.0031(10)
C11B 0.0483(17) 0.0164(11) 0.0200(11) 0.0009(9) -0.0081(11) 0.0034(11)
C12B 0.0511(18) 0.0191(12) 0.0279(13) -0.0004(10) -0.0225(13) 0.0044(12)
C13B 0.0330(15) 0.0275(14) 0.0356(15) -0.0019(11) -0.0162(12) 0.0027(11)
C14B 0.0261(13) 0.0266(13) 0.0257(12) 0.0010(10) -0.0071(10) 0.0033(10)
C15B 0.0213(11) 0.0250(12) 0.0178(10) -0.0005(9) 0.0017(9) 0.0003(9)
C16B 0.0329(14) 0.0226(12) 0.0203(11) 0.0010(9) 0.0044(10) 0.0013(10)
C17B 0.0508(19) 0.0240(14) 0.0289(14) -0.0027(11) 0.0100(13) 0.0037(13)
C18B 0.053(2) 0.0390(17) 0.0278(14) -0.0104(12) 0.0155(14) -0.0024(15)
C19B 0.053(2) 0.0431(18) 0.0235(13) -0.0023(12) 0.0169(13) -0.0099(15)
C20B 0.0399(16) 0.0278(14) 0.0243(13) 0.0005(10) 0.0097(11) -0.0058(12)
C21B 0.0220(11) 0.0213(11) 0.0164(10) 0.0032(9) -0.0009(8) 0.0009(9)
C22B 0.0212(11) 0.0221(12) 0.0206(11) 0.0039(9) -0.0023(9) -0.0006(9)
C23B 0.0247(12) 0.0319(14) 0.0250(12) 0.0045(10) -0.0066(10) 0.0028(11)
C24B 0.0401(16) 0.0277(14) 0.0244(13) 0.0078(10) -0.0085(11) 0.0036(12)
C25B 0.0392(16) 0.0308(15) 0.0352(15) 0.0166(12) -0.0055(13) -0.0068(13)
C26B 0.0259(13) 0.0298(14) 0.0338(14) 0.0115(11) -0.0035(11) -0.0050(11)
C27B 0.0176(11) 0.0265(13) 0.0251(12) 0.0062(10) -0.0020(9) -0.0034(9)
C28B 0.0197(12) 0.0365(15) 0.0355(15) 0.0085(12) 0.0027(11) 0.0004(11)
C29B 0.0182(13) 0.060(2) 0.060(2) 0.0233(18) -0.0009(13) 0.0013(14)
C30B 0.0248(15) 0.057(2) 0.068(2) 0.0216(19) -0.0185(15) -0.0159(15)
C31B 0.0416(18) 0.0364(17) 0.054(2) 0.0097(15) -0.0211(15) -0.0174(14)
C32B 0.0276(13) 0.0275(14) 0.0354(14) 0.0038(11) -0.0092(11) -0.0054(11)

loop_
_atom_type_symbol
_atom_type_description
_atom_type_scat_dispersion_real
_atom_type_scat_dispersion_imag
_atom_type_scat_source
C C 0.0033 0.0016 'International Tables Vol C Tables 4.2.6.8 and 6.1.1.4'
H H 0.0000 0.0000 'International Tables Vol C Tables 4.2.6.8 and 6.1.1.4'
N N 0.0061 0.0033 'International Tables Vol C Tables 4.2.6.8 and 6.1.1.4'
Cl Cl 0.1484 0.1585 'International Tables Vol C Tables 4.2.6.8 and 6.1.1.4'
Ru Ru -1.2594 0.8363 'International Tables Vol C Tables 4.2.6.8 and 6.1.1.4'
P P 0.1023 0.0942 'International Tables Vol C Tables 4.2.6.8 and 6.1.1.4'

loop_
_geom_angle_atom_site_label_1
_geom_angle_atom_site_label_2
_geom_angle_atom_site_label_3
_geom_angle
N3A Ru1A N1A 81.32(8)
N3A Ru1A N2A 81.28(8)
N1A Ru1A N2A 80.96(8)
N3A Ru1A P1A 99.27(6)
N1A Ru1A P1A 106.29(6)
N2A Ru1A P1A 172.75(5)
N3A Ru1A Cl1A 93.73(6)
N1A Ru1A Cl1A 167.28(6)
N2A Ru1A Cl1A 86.73(5)
P1A Ru1A Cl1A 86.02(2)
N3A Ru1A Cl2A 165.14(6)
N1A Ru1A Cl2A 85.78(5)
N2A Ru1A Cl2A 89.45(5)
P1A Ru1A Cl2A 91.39(2)
Cl1A Ru1A Cl2A 97.33(2)
C15A P1A C27A 101.69(11)
C15A P1A C21A 101.29(11)
C27A P1A C21A 97.59(10)
C15A P1A Ru1A 116.89(8)
C27A P1A Ru1A 118.68(8)
C21A P1A Ru1A 117.37(8)
C5A N1A C1A 116.8(2)
C5A N1A Ru1A 114.68(16)
C1A N1A Ru1A 128.10(17)
N1A C1A C2A 123.3(2)
C6A N2A C9A 112.6(2)
C6A N2A C7A 107.85(19)
C9A N2A C7A 109.16(18)
C6A N2A Ru1A 107.74(14)
C9A N2A Ru1A 104.21(13)
C7A N2A Ru1A 115.39(14)
C1A C2A C3A 119.3(2)
C10A N3A C14A 117.4(2)
C10A N3A Ru1A 114.90(16)
C14A N3A Ru1A 125.41(16)
C4A C3A C2A 118.4(3)
C3A C4A C5A 119.6(3)
N1A C5A C4A 122.5(2)
N1A C5A C6A 118.1(2)
C4A C5A C6A 119.2(2)
N2A C6A C5A 113.7(2)
N2A C7A C8A 114.7(2)
N2A C9A C10A 111.59(19)
N3A C10A C11A 122.6(2)
N3A C10A C9A 115.2(2)
C11A C10A C9A 122.2(2)
C10A C11A C12A 119.1(3)
C13A C12A C11A 118.8(2)
C12A C13A C14A 119.0(3)
N3A C14A C13A 123.3(2)
C20A C15A C16A 118.1(2)
C20A C15A P1A 121.95(18)
C16A C15A P1A 118.91(18)
C17A C16A C15A 120.7(3)
C18A C17A C16A 120.5(3)
C17A C18A C19A 119.7(3)
C20A C19A C18A 120.2(3)
C19A C20A C15A 120.7(3)
C26A C21A C22A 118.1(2)
C26A C21A P1A 120.47(18)
C22A C21A P1A 121.22(18)
C23A C22A C21A 120.8(2)
C24A C23A C22A 120.6(2)
C23A C24A C25A 119.4(2)
C24A C25A C26A 120.3(3)
C25A C26A C21A 120.8(2)
C28A C27A C32A 117.8(2)
C28A C27A P1A 121.26(19)
C32A C27A P1A 120.94(18)
C27A C28A C29A 120.9(3)
C30A C29A C28A 120.1(3)
C29A C30A C31A 120.3(3)
C30A C31A C32A 119.1(3)
C31A C32A C27A 121.9(2)
N1B Ru1B N3B 79.49(8)
N1B Ru1B N2B 83.06(8)
N3B Ru1B N2B 80.11(8)
N1B Ru1B P1B 99.83(6)
N3B Ru1B P1B 104.92(6)
N2B Ru1B P1B 174.54(6)
N1B Ru1B Cl2B 166.07(6)
N3B Ru1B Cl2B 88.75(6)
N2B Ru1B Cl2B 87.62(6)
P1B Ru1B Cl2B 90.34(2)
N1B Ru1B Cl1B 94.10(6)
N3B Ru1B Cl1B 167.34(6)
N2B Ru1B Cl1B 88.33(6)
P1B Ru1B Cl1B 86.85(2)
Cl2B Ru1B Cl1B 95.97(2)
C27B P1B C21B 101.10(12)
C27B P1B C15B 101.73(12)
C21B P1B C15B 98.67(11)
C27B P1B Ru1B 117.35(8)
C21B P1B Ru1B 116.80(8)
C15B P1B Ru1B 118.03(8)
C1B N1B C5B 117.8(2)
C1B N1B Ru1B 126.15(18)
C5B N1B Ru1B 113.99(17)
N1B C1B C2B 122.9(3)
C8B N2B C6B 113.5(2)
C8B N2B C7B 108.6(2)
C6B N2B C7B 108.6(2)
C8B N2B Ru1B 105.19(15)
C6B N2B Ru1B 105.13(15)
C7B N2B Ru1B 115.85(15)
C3B C2B C1B 119.0(3)
C14B N3B C10B 116.6(2)
C14B N3B Ru1B 127.86(17)
C10B N3B Ru1B 114.43(17)
C2B C3B C4B 119.0(3)
C3B C4B C5B 119.8(3)
N1B C5B C4B 121.4(3)
N1B C5B C6B 116.8(2)
C4B C5B C6B 121.7(3)
N2B C6B C5B 114.4(2)
N2B C7B C8BX 115.1(2)
N2B C8B C10B 111.7(2)
N3B C10B C11B 122.3(3)
N3B C10B C8B 116.3(2)
C11B C10B C8B 121.3(2)
C12B C11B C10B 119.9(3)
C11B C12B C13B 118.4(2)
C12B C13B C14B 119.2(3)
N3B C14B C13B 123.3(3)
C16B C15B C20B 118.3(2)
C16B C15B P1B 122.27(19)
C20B C15B P1B 119.4(2)
C17B C16B C15B 120.4(2)
C16B C17B C18B 120.5(3)
C19B C18B C17B 119.7(3)
C18B C19B C20B 119.8(3)
C19B C20B C15B 121.1(3)
C22B C21B C26B 118.3(2)
C22B C21B P1B 118.35(19)
C26B C21B P1B 123.2(2)
C23B C22B C21B 120.6(2)
C24B C23B C22B 120.5(3)
C25B C24B C23B 119.3(3)
C24B C25B C26B 120.5(3)
C25B C26B C21B 120.7(3)
C32B C27B C28B 118.7(3)
C32B C27B P1B 118.3(2)
C28B C27B P1B 122.6(2)
C27B C28B C29B 120.2(3)
C30B C29B C28B 120.0(3)
C31B C30B C29B 120.1(3)
C30B C31B C32B 120.4(3)
C31B C32B C27B 120.6(3)

loop_
_geom_bond_atom_site_label_1
_geom_bond_atom_site_label_2
_geom_bond_distance
Ru1A N3A 2.0506(19)
Ru1A N1A 2.084(2)
Ru1A N2A 2.1859(19)
Ru1A P1A 2.3137(6)
Ru1A Cl1A 2.4302(6)
Ru1A Cl2A 2.4430(6)
P1A C15A 1.832(2)
P1A C27A 1.856(2)
P1A C21A 1.856(2)
N1A C5A 1.351(3)
N1A C1A 1.352(3)
C1A C2A 1.379(4)
N2A C6A 1.482(3)
N2A C9A 1.492(3)
N2A C7A 1.504(3)
C2A C3A 1.381(4)
N3A C10A 1.351(3)
N3A C14A 1.352(3)
C3A C4A 1.377(4)
C4A C5A 1.393(4)
C5A C6A 1.491(3)
C7A C8A 1.523(3)
C9A C10A 1.500(3)
C10A C11A 1.386(3)
C11A C12A 1.398(4)
C12A C13A 1.375(4)
C13A C14A 1.385(4)
C15A C20A 1.401(3)
C15A C16A 1.401(3)
C16A C17A 1.383(4)
C17A C18A 1.378(5)
C18A C19A 1.388(5)
C19A C20A 1.385(4)
C21A C26A 1.395(3)
C21A C22A 1.399(3)
C22A C23A 1.385(3)
C23A C24A 1.383(4)
C24A C25A 1.385(4)
C25A C26A 1.391(4)
C27A C28A 1.383(3)
C27A C32A 1.396(3)
C28A C29A 1.397(4)
C29A C30A 1.378(5)
C30A C31A 1.383(4)
C31A C32A 1.388(4)
Ru1B N1B 2.040(2)
Ru1B N3B 2.081(2)
Ru1B N2B 2.184(2)
Ru1B P1B 2.3006(6)
Ru1B Cl2B 2.4172(6)
Ru1B Cl1B 2.4296(6)
P1B C27B 1.837(3)
P1B C21B 1.846(2)
P1B C15B 1.852(3)
N1B C1B 1.350(4)
N1B C5B 1.358(3)
C1B C2B 1.382(4)
N2B C8B 1.484(3)
N2B C6B 1.484(3)
N2B C7B 1.505(4)
C2B C3B 1.372(5)
N3B C14B 1.352(3)
N3B C10B 1.360(3)
C3B C4B 1.378(5)
C4B C5B 1.389(4)
C5B C6B 1.498(4)
C7B C8BX 1.524(4)
C8B C10B 1.493(4)
C10B C11B 1.391(4)
C11B C12B 1.376(5)
C12B C13B 1.377(5)
C13B C14B 1.389(4)
C15B C16B 1.391(4)
C15B C20B 1.393(4)
C16B C17B 1.388(4)
C17B C18B 1.388(4)
C18B C19B 1.378(5)
C19B C20B 1.392(4)
C21B C22B 1.391(3)
C21B C26B 1.398(4)
C22B C23B 1.387(4)
C23B C24B 1.385(4)
C24B C25B 1.380(4)
C25B C26B 1.386(4)
C27B C32B 1.391(4)
C27B C28B 1.397(4)
C28B C29B 1.397(4)
C29B C30B 1.385(6)
C30B C31B 1.369(5)
C31B C32B 1.391(4)

loop_
_geom_torsion_atom_site_label_1
_geom_torsion_atom_site_label_2
_geom_torsion_atom_site_label_3
_geom_torsion_atom_site_label_4
_geom_torsion
N3A Ru1A P1A C15A -83.65(10)
N1A Ru1A P1A C15A -0.05(10)
N2A Ru1A P1A C15A -177(7)
Cl1A Ru1A P1A C15A -176.78(9)
Cl2A Ru1A P1A C15A 85.96(9)
N3A Ru1A P1A C27A 38.79(11)
N1A Ru1A P1A C27A 122.38(10)
N2A Ru1A P1A C27A -55.0(4)
Cl1A Ru1A P1A C27A -54.35(9)
Cl2A Ru1A P1A C27A -151.61(9)
N3A Ru1A P1A C21A 155.71(10)
N1A Ru1A P1A C21A -120.69(10)
N2A Ru1A P1A C21A 61.9(4)
Cl1A Ru1A P1A C21A 62.58(9)
Cl2A Ru1A P1A C21A -34.68(9)
N3A Ru1A N1A C5A -86.21(17)
N2A Ru1A N1A C5A -3.74(17)
P1A Ru1A N1A C5A 176.59(15)
Cl1A Ru1A N1A C5A -18.4(4)
Cl2A Ru1A N1A C5A 86.38(16)
N3A Ru1A N1A C1A 86.2(2)
N2A Ru1A N1A C1A 168.7(2)
P1A Ru1A N1A C1A -11.0(2)
Cl1A Ru1A N1A C1A 154.1(2)
Cl2A Ru1A N1A C1A -101.2(2)
C5A N1A C1A C2A -3.1(4)
Ru1A N1A C1A C2A -175.4(2)
N3A Ru1A N2A C6A 97.37(16)
N1A Ru1A N2A C6A 14.85(16)
P1A Ru1A N2A C6A -167.7(3)
Cl1A Ru1A N2A C6A -168.35(16)
Cl2A Ru1A N2A C6A -70.97(15)
N3A Ru1A N2A C9A -22.43(14)
N1A Ru1A N2A C9A -104.95(15)
P1A Ru1A N2A C9A 72.5(5)
Cl1A Ru1A N2A C9A 71.85(14)
Cl2A Ru1A N2A C9A 169.23(14)
N3A Ru1A N2A C7A -142.09(17)
N1A Ru1A N2A C7A 135.38(17)
P1A Ru1A N2A C7A -47.2(5)
Cl1A Ru1A N2A C7A -47.81(15)
Cl2A Ru1A N2A C7A 49.57(16)
N1A C1A C2A C3A 1.7(4)
N1A Ru1A N3A C10A 86.21(18)
N2A Ru1A N3A C10A 4.11(17)
P1A Ru1A N3A C10A -168.57(17)
Cl1A Ru1A N3A C10A -82.00(17)
Cl2A Ru1A N3A C10A 56.1(3)
N1A Ru1A N3A C14A -75.9(2)
N2A Ru1A N3A C14A -158.0(2)
P1A Ru1A N3A C14A 29.3(2)
Cl1A Ru1A N3A C14A 115.9(2)
Cl2A Ru1A N3A C14A -106.0(3)
C1A C2A C3A C4A 0.5(5)
C2A C3A C4A C5A -1.3(5)
C1A N1A C5A C4A 2.3(4)
Ru1A N1A C5A C4A 175.6(2)
C1A N1A C5A C6A 177.7(2)
Ru1A N1A C5A C6A -9.0(3)
C3A C4A C5A N1A -0.2(4)
C3A C4A C5A C6A -175.5(3)
C9A N2A C6A C5A 90.9(3)
C7A N2A C6A C5A -148.6(2)
Ru1A N2A C6A C5A -23.5(3)
N1A C5A C6A N2A 22.8(3)
C4A C5A C6A N2A -161.6(2)
C6A N2A C7A C8A -57.9(3)
C9A N2A C7A C8A 64.8(3)
Ru1A N2A C7A C8A -178.34(17)
C6A N2A C9A C10A -79.6(2)
C7A N2A C9A C10A 160.6(2)
Ru1A N2A C9A C10A 36.8(2)
C14A N3A C10A C11A -0.9(4)
Ru1A N3A C10A C11A -164.5(2)
C14A N3A C10A C9A -179.9(2)
Ru1A N3A C10A C9A 16.5(3)
N2A C9A C10A N3A -37.6(3)
N2A C9A C10A C11A 143.4(3)
N3A C10A C11A C12A 0.5(5)
C9A C10A C11A C12A 179.4(3)
C10A C11A C12A C13A 0.5(5)
C11A C12A C13A C14A -1.0(5)
C10A N3A C14A C13A 0.3(4)
Ru1A N3A C14A C13A 162.1(2)
C12A C13A C14A N3A 0.6(5)
C27A P1A C15A C20A -37.3(2)
C21A P1A C15A C20A -137.6(2)
Ru1A P1A C15A C20A 93.6(2)
C27A P1A C15A C16A 154.61(19)
C21A P1A C15A C16A 54.3(2)
Ru1A P1A C15A C16A -74.5(2)
C20A C15A C16A C17A -1.6(4)
P1A C15A C16A C17A 167.0(2)
C15A C16A C17A C18A -1.6(4)
C16A C17A C18A C19A 3.6(4)
C17A C18A C19A C20A -2.4(4)
C18A C19A C20A C15A -0.9(4)
C16A C15A C20A C19A 2.8(4)
P1A C15A C20A C19A -165.4(2)
C15A P1A C21A C26A -157.1(2)
C27A P1A C21A C26A 99.3(2)
Ru1A P1A C21A C26A -28.6(2)
C15A P1A C21A C22A 27.9(2)
C27A P1A C21A C22A -75.7(2)
Ru1A P1A C21A C22A 156.42(17)
C26A C21A C22A C23A -1.3(4)
P1A C21A C22A C23A 173.81(19)
C21A C22A C23A C24A -0.5(4)
C22A C23A C24A C25A 1.4(4)
C23A C24A C25A C26A -0.5(4)
C24A C25A C26A C21A -1.3(4)
C22A C21A C26A C25A 2.1(4)
P1A C21A C26A C25A -173.0(2)
C15A P1A C27A C28A 135.9(2)
C21A P1A C27A C28A -120.8(2)
Ru1A P1A C27A C28A 6.2(2)
C15A P1A C27A C32A -46.5(2)
C21A P1A C27A C32A 56.7(2)
Ru1A P1A C27A C32A -176.28(17)
C32A C27A C28A C29A -0.7(4)
P1A C27A C28A C29A 176.9(2)
C27A C28A C29A C30A -1.5(5)
C28A C29A C30A C31A 2.3(5)
C29A C30A C31A C32A -0.9(4)
C30A C31A C32A C27A -1.3(4)
C28A C27A C32A C31A 2.1(4)
P1A C27A C32A C31A -175.5(2)
N1B Ru1B P1B C27B 73.14(12)
N3B Ru1B P1B C27B -8.49(12)
N2B Ru1B P1B C27B -165.2(6)
Cl2B Ru1B P1B C27B -97.29(10)
Cl1B Ru1B P1B C27B 166.76(10)
N1B Ru1B P1B C21B -166.58(11)
N3B Ru1B P1B C21B 111.79(11)
N2B Ru1B P1B C21B -45.0(6)
Cl2B Ru1B P1B C21B 22.99(9)
Cl1B Ru1B P1B C21B -72.97(9)
N1B Ru1B P1B C15B -49.18(11)
N3B Ru1B P1B C15B -130.82(11)
N2B Ru1B P1B C15B 72.4(6)
Cl2B Ru1B P1B C15B 140.39(9)
Cl1B Ru1B P1B C15B 44.43(9)
N3B Ru1B N1B C1B 82.7(2)
N2B Ru1B N1B C1B 163.8(2)
P1B Ru1B N1B C1B -20.8(2)
Cl2B Ru1B N1B C1B 115.5(3)
Cl1B Ru1B N1B C1B -108.3(2)
N3B Ru1B N1B C5B -80.54(18)
N2B Ru1B N1B C5B 0.64(18)
P1B Ru1B N1B C5B 175.96(17)
Cl2B Ru1B N1B C5B -47.7(4)
Cl1B Ru1B N1B C5B 88.46(17)
C5B N1B C1B C2B -1.8(4)
Ru1B N1B C1B C2B -164.4(2)
N1B Ru1B N2B C8B -106.37(16)
N3B Ru1B N2B C8B -25.89(16)
P1B Ru1B N2B C8B 131.3(5)
Cl2B Ru1B N2B C8B 63.25(15)
Cl1B Ru1B N2B C8B 159.30(15)
N1B Ru1B N2B C6B 13.74(17)
N3B Ru1B N2B C6B 94.22(17)
P1B Ru1B N2B C6B -108.6(6)
Cl2B Ru1B N2B C6B -176.64(16)
Cl1B Ru1B N2B C6B -80.59(16)
N1B Ru1B N2B C7B 133.67(18)
N3B Ru1B N2B C7B -145.85(18)
P1B Ru1B N2B C7B 11.4(7)
Cl2B Ru1B N2B C7B -56.70(17)
Cl1B Ru1B N2B C7B 39.34(17)
N1B C1B C2B C3B -0.8(5)
N1B Ru1B N3B C14B -72.0(2)
N2B Ru1B N3B C14B -156.7(2)
P1B Ru1B N3B C14B 25.5(2)
Cl2B Ru1B N3B C14B 115.5(2)
Cl1B Ru1B N3B C14B -132.4(3)
N1B Ru1B N3B C10B 95.38(17)
N2B Ru1B N3B C10B 10.68(17)
P1B Ru1B N3B C10B -167.14(15)
Cl2B Ru1B N3B C10B -77.12(16)
Cl1B Ru1B N3B C10B 35.0(4)
C1B C2B C3B C4B 2.8(5)
C2B C3B C4B C5B -2.2(5)
C1B N1B C5B C4B 2.4(4)
Ru1B N1B C5B C4B 167.1(2)
C1B N1B C5B C6B 179.4(2)
Ru1B N1B C5B C6B -15.9(3)
C3B C4B C5B N1B -0.5(4)
C3B C4B C5B C6B -177.3(3)
C8B N2B C6B C5B 88.9(3)
C7B N2B C6B C5B -150.2(2)
Ru1B N2B C6B C5B -25.6(3)
N1B C5B C6B N2B 29.4(3)
C4B C5B C6B N2B -153.6(3)
C8B N2B C7B C8BX 65.3(3)
C6B N2B C7B C8BX -58.6(3)
Ru1B N2B C7B C8BX -176.60(19)
C6B N2B C8B C10B -77.1(3)
C7B N2B C8B C10B 161.9(2)
Ru1B N2B C8B C10B 37.3(2)
C14B N3B C10B C11B -4.6(4)
Ru1B N3B C10B C11B -173.48(19)
C14B N3B C10B C8B 176.9(2)
Ru1B N3B C10B C8B 8.0(3)
N2B C8B C10B N3B -32.1(3)
N2B C8B C10B C11B 149.4(2)
N3B C10B C11B C12B 2.0(4)
C8B C10B C11B C12B -179.6(2)
C10B C11B C12B C13B 1.7(4)
C11B C12B C13B C14B -2.4(4)
C10B N3B C14B C13B 3.8(4)
Ru1B N3B C14B C13B 171.0(2)
C12B C13B C14B N3B -0.3(4)
C27B P1B C15B C16B -117.4(2)
C21B P1B C15B C16B 139.3(2)
Ru1B P1B C15B C16B 12.6(3)
C27B P1B C15B C20B 63.4(2)
C21B P1B C15B C20B -39.9(2)
Ru1B P1B C15B C20B -166.66(19)
C20B C15B C16B C17B -3.3(4)
P1B C15B C16B C17B 177.4(2)
C15B C16B C17B C18B 0.3(5)
C16B C17B C18B C19B 2.0(5)
C17B C18B C19B C20B -1.1(6)
C18B C19B C20B C15B -2.1(5)
C16B C15B C20B C19B 4.3(4)
P1B C15B C20B C19B -176.5(3)
C27B P1B C21B C22B 175.1(2)
C15B P1B C21B C22B -81.1(2)
Ru1B P1B C21B C22B 46.5(2)
C27B P1B C21B C26B -10.3(3)
C15B P1B C21B C26B 93.6(2)
Ru1B P1B C21B C26B -138.8(2)
C26B C21B C22B C23B 0.2(4)
P1B C21B C22B C23B 175.1(2)
C21B C22B C23B C24B 1.1(4)
C22B C23B C24B C25B -1.1(4)
C23B C24B C25B C26B -0.2(5)
C24B C25B C26B C21B 1.6(5)
C22B C21B C26B C25B -1.6(4)
P1B C21B C26B C25B -176.2(2)
C21B P1B C27B C32B -58.9(2)
C15B P1B C27B C32B -160.3(2)
Ru1B P1B C27B C32B 69.3(2)
C21B P1B C27B C28B 129.0(2)
C15B P1B C27B C28B 27.6(2)
Ru1B P1B C27B C28B -102.8(2)
C32B C27B C28B C29B -0.4(4)
P1B C27B C28B C29B 171.7(2)
C27B C28B C29B C30B 1.8(5)
C28B C29B C30B C31B -1.1(5)
C29B C30B C31B C32B -1.0(5)
C30B C31B C32B C27B 2.4(5)
C28B C27B C32B C31B -1.7(4)
P1B C27B C32B C31B -174.1(2)
